data_7712522
loop_
_publ_author_name
'Katkova, Svetlana'
'Kozina, Daria O.'
'Kisel, Kristina S.'
'Sandzhieva, Maria A.'
'Tarvanen, Dmitriy'
'Makarov, Sergey'
'Porsev, Vitaly Veniaminovich'
'Tunik, Sergey P.'
'Kinzhalov, Mikhail A.'

_publ_section_title
;
 Cyclometalated Platinum(II) Complexes with Acyclic Diaminocarbene Ligands
 for OLED Application
;
_journal_name_full 'Dalton Transactions'
_journal_paper_doi 10.1039/D3DT00080J
_journal_year 2023
_chemical_formula_moiety 'C23 H24 Cl N3 O Pt, 0.8[CH2Cl2]'
_chemical_formula_sum 'C23.8 H25.6 Cl2.6 N3 O Pt'
_chemical_formula_weight 656.93
_space_group_crystal_system monoclinic
_space_group_IT_number 14
_space_group_name_Hall '-P 2yn'
_space_group_name_H-M_alt 'P 1 21/n 1'
_atom_sites_solution_hydrogens mixed
_atom_sites_solution_primary dual
_audit_creation_date 2023-02-03
_audit_creation_method
;
Olex2 1.5
(compiled 2022.04.07 svn.rca3783a0 for OlexSys, GUI svn.r6498)
;
_audit_update_record
;
2023-02-03 deposited with the CCDC.	2023-03-03 downloaded from the CCDC.
;
_cell_angle_alpha 90
_cell_angle_beta 93.2060(10)
_cell_angle_gamma 90
_cell_formula_units_Z 8
_cell_length_a 19.2185(2)
_cell_length_b 10.5181(2)
_cell_length_c 26.3711(4)
_cell_measurement_reflns_used 20458
_cell_measurement_temperature 100.01(13)
_cell_measurement_theta_max 69.8650
_cell_measurement_theta_min 2.7580
_cell_volume 5322.37(14)
_computing_cell_refinement 'CrysAlisPro 1.171.40.67a (Rigaku OD, 2019)'
_computing_data_collection 'CrysAlisPro 1.171.40.67a (Rigaku OD, 2019)'
_computing_data_reduction 'CrysAlisPro 1.171.40.67a (Rigaku OD, 2019)'
_computing_molecular_graphics 'Olex2 1.5 (Dolomanov et al., 2009)'
_computing_publication_material 'Olex2 1.5 (Dolomanov et al., 2009)'
_computing_structure_refinement 'SHELXL 2018/3 (Sheldrick, 2015)'
_computing_structure_solution 'ShelXT (Sheldrick, 2015)'
_diffrn_ambient_environment N~2~
_diffrn_ambient_temperature 100.01(13)
_diffrn_detector 'Hybrid Pixel Array Detector'
_diffrn_detector_area_resol_mean 10.0000
_diffrn_detector_type HyPix3000
_diffrn_measured_fraction_theta_full 0.999
_diffrn_measured_fraction_theta_max 0.999
_diffrn_measurement_details
;
List of Runs (angles in degrees, time in seconds):

  # Type    Start    End  Width  t~exp~   \w     \q     \k     \f   Frames
#--------------------------------------------------------------------------
  1  \w    -20.00  25.00   0.50    3.00    --   38.95 -91.00 117.00   90
  2  \w     34.00  59.00   0.50    3.00    --   38.95 -91.00 117.00   50
  3  \w     53.00 104.00   0.50   13.00    --  100.00 -91.00 117.00  102
  4  \w    102.00 152.00   0.50   13.00    --  100.00  91.00-127.00  100
  5  \w   -101.00 -59.00   0.50    3.00    --  -38.95 -43.00 -90.00   84
  6  \w   -103.00 -25.00   0.50    3.00    --  -38.95 -21.00  90.00  156
  7  \w      6.00  31.00   0.50    3.00    --  -38.95  21.00 120.00   50
  8  \w    -57.00 -31.00   0.50    3.00    --  -38.95 -43.00 -90.00   52
  9  \w      0.00  25.00   0.50    3.00    --  -38.95  54.00-180.00   50
 10  \w    -50.00 -23.00   0.50    3.00    --  -38.95  32.00 -30.00   54
 11  \w    -20.00   6.00   0.50    3.00    --  -38.95  32.00 -30.00   52
 12  \w    -59.00 -26.00   0.50    3.00    --  -38.95  21.00 120.00   66
 13  \w    -70.00  20.00   0.50    3.00    --  -38.95  91.00-127.00  180
 14  \w    -45.00  -9.00   0.50    3.00    --  -38.95  54.00-180.00   72
 15  \w    -39.00  28.00   0.50    3.00    --  -38.95  77.00 -30.00  134
 16  \w     17.00  57.00   0.50    3.00    --   38.95  65.00 -30.00   80
 17  \w     70.00  95.00   0.50    3.00    --   38.95  65.00 -30.00   50
 18  \w     33.00  97.00   0.50    3.00    --   38.95-138.00  30.00  128
 19  \w    -27.00   5.00   0.50    3.00    --   38.95 -89.00-180.00   64
 20  \w     25.00  50.00   0.50    3.00    --   38.95 -89.00-180.00   50
 21  \w     21.00  46.00   0.50    3.00    --   38.95 -65.00  60.00   50
 22  \w     80.00 149.00   0.50   13.00    --  100.00  53.00 -90.00  138
 23  \w    132.00 157.00   0.50   13.00    --  100.00  30.00 -90.00   50
 24  \w    108.00 134.00   0.50   13.00    --  100.00  69.00 120.00   52
 25  \w     93.00 119.00   0.50   13.00    --  100.00  30.00 -90.00   52
 26  \w     69.00  95.00   0.50   13.00    --  100.00 -61.00  90.00   52
 27  \w     77.00 137.00   0.50   13.00    --  100.00 133.00-180.00  120
 28  \w     82.00 151.00   0.50   13.00    --  100.00  45.00-150.00  138
 29  \w     68.00  94.00   0.50   13.00    --  100.00 -53.00  90.00   52
 30  \w     79.00 111.00   0.50   13.00    --  100.00 -22.00  60.00   64
 31  \w     54.00  86.00   0.50   13.00    --  100.00 -77.00 120.00   64
 32  \w     36.00  78.00   0.50   13.00    --  100.00 -53.00 120.00   84
 33  \w     77.00 103.00   0.50   13.00    --  100.00 133.00 150.00   52
 34  \w    125.00 154.00   0.50   13.00    --  100.00 133.00 150.00   58
 35  \w    121.00 157.00   0.50   13.00    --  100.00  69.00 -60.00   72
 36  \w     34.00  72.00   0.50   13.00    --  100.00 -22.00  60.00   76
 37  \w     88.00 155.00   0.50   13.00    --  100.00  30.00  30.00  134
 38  \w     90.00 145.00   0.50   13.00    --  100.00  77.00-150.00  110
 39  \w     91.00 126.00   0.50   13.00    --  100.00 -77.00 -90.00   70
 40  \w     82.00 157.00   0.50   13.00    --  100.00  45.00   0.00  150
 41  \w    100.00 125.00   0.50   13.00    --  100.00 -69.00 120.00   50
 42  \w     88.00 113.00   0.50   13.00    --  100.00  69.00 -60.00   50
 43  \w     87.00 112.00   0.50   13.00    --  100.00 -86.00 120.00   50
 44  \w     95.00 123.00   0.50   13.00    --  100.00 133.00   0.00   56
 45  \w    128.00 153.00   0.50   13.00    --  100.00 133.00   0.00   50
 46  \w     36.00  62.00   0.50   13.00    --  100.00 -53.00  90.00   52
 47  \w     32.00  79.00   0.50   13.00    --  100.00 -86.00 120.00   94
 48  \w     88.00 122.00   0.50   13.00    --  100.00  37.00 150.00   68
 49  \w     45.00  94.00   0.50   13.00    --  100.00 -69.00 120.00   98
 50  \w     78.00 108.00   0.50   13.00    --  100.00-111.00-120.00   60
 51  \w     55.00 118.00   0.50   13.00    --  100.00 -45.00 120.00  126
 52  \w     81.00 141.00   0.50   13.00    --  100.00  22.00   0.00  120
 53  \w    -23.00   2.00   0.50    3.00    --   38.95 -91.00 117.00   50
 54  \w   -101.00 -60.00   0.50    3.00    --  -38.95 -43.00   0.00   82
 55  \w    -51.00  -5.00   0.50    3.00    --  -38.95  32.00-150.00   92
 56  \w    -51.00 -22.00   0.50    3.00    --  -38.95 -43.00   0.00   58
 57  \w      5.00  30.00   0.50    3.00    --  -38.95  32.00-150.00   50
 58  \w     64.00  90.00   0.50    3.00    --   38.95  32.00-120.00   52
 59  \w     41.00  67.00   0.50    3.00    --   38.95  43.00   0.00   52
 60  \w     71.00  97.00   0.50   13.00    --  100.00 -86.00  90.00   52
 61  \w     79.00 117.00   0.50   13.00    --  100.00-133.00 120.00   76
 62  \w     50.00  91.00   0.50   13.00    --  100.00-111.00 -60.00   82
 63  \w     78.00 130.00   0.50   13.00    --  100.00 -15.00-150.00  104
 64  \w     76.00 102.00   0.50   13.00    --  100.00  67.00-168.35   52
 65  \w     91.00 117.00   0.50   13.00    --  100.00-133.00-120.00   52
 66  \w    105.00 130.00   0.50   13.00    --  100.00 -86.00  90.00   50
 67  \w     90.00 115.00   0.50   13.00    --  100.00  30.00 -30.00   50
 68  \w     63.00 105.00   0.50   13.00    --  100.00 -77.00-180.00   84
 69  \w     99.00 157.00   0.50   13.00    --  100.00  37.00 -60.00  116
 70  \w     33.00  74.00   0.50   13.00    --  100.00 -37.00-180.00   82
 71  \w    132.00 157.00   0.50   13.00    --  100.00  53.00 -30.00   50
 72  \w     39.00  65.00   0.50   13.00    --  100.00-133.00-180.00   52
 73  \w     92.00 118.00   0.50   13.00    --  100.00-133.00-180.00   52
 74  \w     68.00 111.00   0.50   13.00    --  100.00-133.00  90.00   86
 75  \w     41.00  67.00   0.50   13.00    --  100.00 -15.00  90.00   52
 76  \w     91.00 116.00   0.50   13.00    --  100.00 -15.00  90.00   50
;
_diffrn_measurement_device 'four-circle diffractometer'
_diffrn_measurement_device_type 'SuperNova, Single source at offset/far, HyPix3000'
_diffrn_measurement_method '\w scans'
_diffrn_orient_matrix_type 'CrysAlisPro convention (1999,Acta A55,543-557)'
_diffrn_orient_matrix_UB_11 -0.0329232000
_diffrn_orient_matrix_UB_12 0.1332671000
_diffrn_orient_matrix_UB_13 -0.0051267000
_diffrn_orient_matrix_UB_21 -0.0262057000
_diffrn_orient_matrix_UB_22 -0.0116490000
_diffrn_orient_matrix_UB_23 0.0539646000
_diffrn_orient_matrix_UB_31 0.0683905000
_diffrn_orient_matrix_UB_32 0.0596147000
_diffrn_orient_matrix_UB_33 0.0220023000
_diffrn_radiation_monochromator mirror
_diffrn_radiation_probe x-ray
_diffrn_radiation_type 'Cu K\a'
_diffrn_radiation_wavelength 1.54184
_diffrn_reflns_av_R_equivalents 0.0594
_diffrn_reflns_av_unetI/netI 0.0400
_diffrn_reflns_Laue_measured_fraction_full 0.999
_diffrn_reflns_Laue_measured_fraction_max 0.999
_diffrn_reflns_limit_h_max 23
_diffrn_reflns_limit_h_min -21
_diffrn_reflns_limit_k_max 11
_diffrn_reflns_limit_k_min -12
_diffrn_reflns_limit_l_max 31
_diffrn_reflns_limit_l_min -30
_diffrn_reflns_number 48161
_diffrn_reflns_point_group_measured_fraction_full 0.999
_diffrn_reflns_point_group_measured_fraction_max 0.999
_diffrn_reflns_theta_full 67.485
_diffrn_reflns_theta_max 67.485
_diffrn_reflns_theta_min 2.773
_diffrn_source 'micro-focus sealed X-ray tube'
_diffrn_source_type 'SuperNova (Cu) X-ray Source'
_exptl_absorpt_coefficient_mu 12.416
_exptl_absorpt_correction_T_max 1.00000
_exptl_absorpt_correction_T_min 0.68317
_exptl_absorpt_correction_type multi-scan
_exptl_absorpt_process_details
;
CrysAlisPro 1.171.40.67a (Rigaku Oxford Diffraction, 2019)
Empirical absorption correction using spherical harmonics,
 implemented in SCALE3 ABSPACK scaling algorithm.
;
_exptl_crystal_colour 'clear yellow'
_exptl_crystal_colour_lustre clear
_exptl_crystal_colour_primary yellow
_exptl_crystal_density_diffrn 1.640
_exptl_crystal_description prism
_exptl_crystal_F_000 2557
_exptl_crystal_size_max 0.22
_exptl_crystal_size_mid 0.12
_exptl_crystal_size_min 0.08
_refine_diff_density_max 2.243
_refine_diff_density_min -1.435
_refine_diff_density_rms 0.127
_refine_ls_extinction_method none
_refine_ls_goodness_of_fit_ref 1.043
_refine_ls_hydrogen_treatment mixed
_refine_ls_matrix_type full
_refine_ls_number_parameters 533
_refine_ls_number_reflns 9586
_refine_ls_number_restraints 2
_refine_ls_restrained_S_all 1.043
_refine_ls_R_factor_all 0.0462
_refine_ls_R_factor_gt 0.0414
_refine_ls_shift/su_max 0.001
_refine_ls_shift/su_mean 0.000
_refine_ls_structure_factor_coef Fsqd
_refine_ls_weighting_details 'w=1/[\s^2^(Fo^2^)+(0.0685P)^2^+5.8920P] where P=(Fo^2^+2Fc^2^)/3'
_refine_ls_weighting_scheme calc
_refine_ls_wR_factor_gt 0.1095
_refine_ls_wR_factor_ref 0.1124
_reflns_Friedel_coverage 0.000
_reflns_number_gt 8436
_reflns_number_total 9586
_reflns_threshold_expression 'I > 2\s(I)'
_cod_data_source_file d3dt00080j2.cif
_cod_data_source_block 5069_ksa526m
_cod_depositor_comments
;

2024-12-16
Z value and formula fixed to values more according to usual
chemical conventions.                 miguel
;
_cod_original_formula_weight 1313.86
_cod_original_formula_moiety '2(C23 H24 Cl N3 O Pt), 1.6[CH2Cl2]'
_cod_original_formula_units_Z 4
_cod_original_formula_sum 'C47.60 H51.20 Cl5.20 N6 O2 Pt2'
_cod_database_code 7712522
_shelx_shelxl_version_number 2018/3
_chemical_oxdiff_formula 'C23 H24 Cl1 N3 Pt1'
_shelx_space_group_comment
;
The symmetry employed for this shelxl refinement is uniquely defined
by the following loop, which should always be used as a source of
symmetry information in preference to the above space-group names.
They are only intended as comments.
;
_shelx_estimated_absorpt_t_max 0.437
_shelx_estimated_absorpt_t_min 0.171
_olex2_refinement_description
;
1. Fixed Uiso
 At 1.2 times of:
  All C(H) groups, All C(H,H) groups
 At 1.5 times of:
  All C(H,H,H) groups
2. Restrained distances
 N2-H2
 0.67 with sigma of 0.002
 N5-H5A
 0.67 with sigma of 0.002
3.a Secondary CH2 refined with riding coordinates:
 C20(H20A,H20B), C23(H23A,H23B), C22(H22A,H22B), C21(H21A,H21B), C44(H44A,
 H44B), C46(H46A,H46B), C43(H43A,H43B), C45(H45A,H45B)
3.b Aromatic/amide H refined with riding coordinates:
 C14(H14), C15(H15), C34(H34), C41(H41), C2(H2A), C37(H37), C18(H18), C10(H10),
  C40(H40), C28(H28), C3(H3), C17(H17), C31(H31), C38(H38), C11(H11), C27(H27),
 C8(H8), C33(H33), C9(H9), C25(H25), C5(H5), C26(H26), C32(H32), C4(H4)
3.c Idealised Me refined as rotating group:
 C19(H19A,H19B,H19C), C42(H42A,H42B,H42C)
;
_smtbx_masks_special_details
;
A solvent mask was calculated and 274 electrons were 
found in a volume of 1476\%A^3^ in 2 voids per unit cell. 
This is consistent with the presence of 
1.6[CH2Cl2] per Formula Unit which account for 
269 electrons per unit cell.
;
_smtbx_masks_void_probe_radius 1.2
_smtbx_masks_void_truncation_radius 1.2
_olex2_submission_special_instructions 'No special instructions were received'
_oxdiff_exptl_absorpt_empirical_details
;
Empirical correction (ABSPACK) includes:
- Absorption correction using spherical harmonics
- Frame scaling
;
_oxdiff_exptl_absorpt_empirical_full_max 5.052
_oxdiff_exptl_absorpt_empirical_full_min 0.694

loop_
_space_group_symop_operation_xyz
'x, y, z'
'-x+1/2, y+1/2, -z+1/2'
'-x, -y, -z'
'x-1/2, -y-1/2, z-1/2'

loop_
_atom_site_label
_atom_site_type_symbol
_atom_site_fract_x
_atom_site_fract_y
_atom_site_fract_z
_atom_site_U_iso_or_equiv
_atom_site_adp_type
_atom_site_occupancy
_atom_site_site_symmetry_order
_atom_site_calc_flag
_atom_site_refinement_flags_posn
_atom_site_refinement_flags_adp
_atom_site_refinement_flags_occupancy
_atom_site_disorder_assembly
_atom_site_disorder_group
Pt1 Pt 0.34639(2) 0.59871(2) 0.41255(2) 0.03723(9) Uani 1 1 d . . . . .
Pt2 Pt 0.45167(2) 0.61828(2) 0.12136(2) 0.03866(9) Uani 1 1 d . . . . .
Cl1 Cl 0.22928(7) 0.57594(14) 0.44042(5) 0.0460(3) Uani 1 1 d . . . . .
Cl2 Cl 0.40145(8) 0.52280(15) 0.19436(5) 0.0505(3) Uani 1 1 d . . . . .
O1 O 0.2850(2) 0.8990(4) 0.26201(15) 0.0484(10) Uani 1 1 d . . . . .
N1 N 0.3907(3) 0.6206(4) 0.48564(18) 0.0419(11) Uani 1 1 d . . . . .
N3 N 0.2745(3) 0.6693(5) 0.31635(17) 0.0449(11) Uani 1 1 d . . . . .
N4 N 0.5195(2) 0.4704(5) 0.11040(18) 0.0420(10) Uani 1 1 d . . . . .
O2 O 0.4900(2) 1.0809(5) 0.20092(19) 0.0588(11) Uani 1 1 d . . . . .
N2 N 0.3304(3) 0.4770(5) 0.31264(19) 0.0413(10) Uani 1 1 d D . . . .
N5 N 0.3371(2) 0.7959(5) 0.09793(18) 0.0413(10) Uani 1 1 d D . . . .
N6 N 0.4178(3) 0.8684(5) 0.1585(2) 0.0514(12) Uani 1 1 d . . . . .
C36 C 0.3013(3) 0.7078(6) 0.06448(19) 0.0396(12) Uani 1 1 d . . . . .
C24 C 0.4964(3) 0.6841(6) 0.0600(2) 0.0451(13) Uani 1 1 d . . . . .
C16 C 0.4262(3) 0.1349(6) 0.3631(2) 0.0447(13) Uani 1 1 d . . . . .
C14 C 0.4124(3) 0.3031(6) 0.3017(2) 0.0444(13) Uani 1 1 d . . . . .
H14 H 0.424557 0.340408 0.270589 0.053 Uiso 1 1 calc R U . . .
C1 C 0.4435(3) 0.6382(6) 0.3953(2) 0.0432(12) Uani 1 1 d . . . . .
C7 C 0.4597(3) 0.6529(6) 0.4874(2) 0.0455(13) Uani 1 1 d . . . . .
C15 C 0.4424(3) 0.1903(6) 0.3178(2) 0.0446(13) Uani 1 1 d . . . . .
H15 H 0.474955 0.149730 0.297258 0.054 Uiso 1 1 calc R U . . .
C13 C 0.3635(3) 0.3632(5) 0.3317(2) 0.0360(11) Uani 1 1 d . . . . .
C20 C 0.2624(3) 0.7926(6) 0.3399(2) 0.0480(14) Uani 1 1 d . . . . .
H20A H 0.275904 0.788269 0.376678 0.058 Uiso 1 1 calc R U . . .
H20B H 0.212297 0.814255 0.336023 0.058 Uiso 1 1 calc R U . . .
C35 C 0.3948(3) 0.7762(5) 0.1271(2) 0.0393(11) Uani 1 1 d . . . . .
C34 C 0.5297(3) 0.3658(6) 0.1397(3) 0.0524(15) Uani 1 1 d . . . . .
H34 H 0.501754 0.355278 0.168016 0.063 Uiso 1 1 calc R U . . .
C23 C 0.2549(3) 0.6757(6) 0.2621(2) 0.0432(12) Uani 1 1 d . . . . .
H23A H 0.204521 0.694110 0.256912 0.052 Uiso 1 1 calc R U . . .
H23B H 0.264396 0.593116 0.245826 0.052 Uiso 1 1 calc R U . . .
C41 C 0.2696(3) 0.7536(6) 0.0199(2) 0.0421(12) Uani 1 1 d . . . . .
H41 H 0.274689 0.840525 0.010980 0.051 Uiso 1 1 calc R U . . .
C39 C 0.2226(3) 0.5465(7) -0.0005(2) 0.0510(15) Uani 1 1 d . . . . .
C2 C 0.4702(3) 0.6470(6) 0.3472(2) 0.0499(14) Uani 1 1 d . . . . .
H2A H 0.441296 0.627314 0.317868 0.060 Uiso 1 1 calc R U . . .
C37 C 0.2926(3) 0.5801(6) 0.0775(2) 0.0434(12) Uani 1 1 d . . . . .
H37 H 0.312946 0.547616 0.108490 0.052 Uiso 1 1 calc R U . . .
C12 C 0.3133(3) 0.5795(5) 0.3400(2) 0.0377(11) Uani 1 1 d . . . . .
C29 C 0.5454(3) 0.6009(6) 0.0409(2) 0.0465(14) Uani 1 1 d . . . . .
C18 C 0.3449(3) 0.3066(5) 0.3761(2) 0.0382(11) Uani 1 1 d . . . . .
H18 H 0.311028 0.345036 0.396083 0.046 Uiso 1 1 calc R U . . .
C10 C 0.3932(4) 0.6117(6) 0.5754(2) 0.0532(16) Uani 1 1 d . . . . .
H10 H 0.369227 0.598683 0.605581 0.064 Uiso 1 1 calc R U . . .
C40 C 0.2303(3) 0.6725(7) -0.0120(2) 0.0473(14) Uani 1 1 d . . . . .
H40 H 0.208338 0.705224 -0.042397 0.057 Uiso 1 1 calc R U . . .
C28 C 0.5810(3) 0.6318(7) -0.0026(2) 0.0544(16) Uani 1 1 d . . . . .
H28 H 0.614125 0.574114 -0.014889 0.065 Uiso 1 1 calc R U . . .
C22 C 0.2963(3) 0.7784(6) 0.2386(2) 0.0441(13) Uani 1 1 d . . . . .
H22A H 0.346434 0.756886 0.242178 0.053 Uiso 1 1 calc R U . . .
H22B H 0.282723 0.784033 0.201860 0.053 Uiso 1 1 calc R U . . .
C6 C 0.4888(3) 0.6682(6) 0.4378(2) 0.0471(13) Uani 1 1 d . . . . .
C3 C 0.5397(3) 0.6849(7) 0.3418(3) 0.0587(16) Uani 1 1 d . . . . .
H3 H 0.557391 0.688619 0.308920 0.070 Uiso 1 1 calc R U . . .
C17 C 0.3763(3) 0.1928(5) 0.3915(2) 0.0412(12) Uani 1 1 d . . . . .
H17 H 0.363364 0.153785 0.422024 0.049 Uiso 1 1 calc R U . . .
C21 C 0.3046(4) 0.8935(6) 0.3153(2) 0.0510(15) Uani 1 1 d . . . . .
H21A H 0.296220 0.976988 0.331196 0.061 Uiso 1 1 calc R U . . .
H21B H 0.354871 0.873559 0.320245 0.061 Uiso 1 1 calc R U . . .
C31 C 0.6078(4) 0.3910(6) 0.0574(3) 0.0553(16) Uani 1 1 d . . . . .
H31 H 0.634488 0.400263 0.028382 0.066 Uiso 1 1 calc R U . . .
C38 C 0.2539(3) 0.5014(6) 0.0443(2) 0.0473(13) Uani 1 1 d . . . . .
H38 H 0.248894 0.414160 0.052760 0.057 Uiso 1 1 calc R U . . .
C30 C 0.5587(3) 0.4832(6) 0.0688(2) 0.0481(13) Uani 1 1 d . . . . .
C11 C 0.3586(4) 0.5997(6) 0.5284(2) 0.0474(14) Uani 1 1 d . . . . .
H11 H 0.310860 0.575979 0.526448 0.057 Uiso 1 1 calc R U . . .
C27 C 0.5678(3) 0.7463(7) -0.0276(3) 0.0601(17) Uani 1 1 d . . . . .
H27 H 0.591857 0.767168 -0.057015 0.072 Uiso 1 1 calc R U . . .
C8 C 0.4959(4) 0.6639(7) 0.5348(3) 0.0584(16) Uani 1 1 d . . . . .
H8 H 0.543880 0.686216 0.536708 0.070 Uiso 1 1 calc R U . . .
C33 C 0.5778(3) 0.2754(7) 0.1310(3) 0.0596(16) Uani 1 1 d . . . . .
H33 H 0.584676 0.205277 0.153397 0.072 Uiso 1 1 calc R U . . .
C9 C 0.4624(4) 0.6425(7) 0.5780(3) 0.0636(19) Uani 1 1 d . . . . .
H9 H 0.487169 0.649076 0.610086 0.076 Uiso 1 1 calc R U . . .
C25 C 0.4842(3) 0.7990(6) 0.0337(2) 0.0490(14) Uani 1 1 d . . . . .
H25 H 0.451101 0.857436 0.045432 0.059 Uiso 1 1 calc R U . . .
C19 C 0.4624(3) 0.0140(6) 0.3822(3) 0.0584(16) Uani 1 1 d . . . . .
H19A H 0.478396 -0.034299 0.353295 0.088 Uiso 1 1 calc R U . . .
H19B H 0.429673 -0.037805 0.400542 0.088 Uiso 1 1 calc R U . . .
H19C H 0.502492 0.036259 0.405103 0.088 Uiso 1 1 calc R U . . .
C44 C 0.5226(4) 0.9638(9) 0.1894(4) 0.078(2) Uani 1 1 d . . . . .
H44A H 0.564184 0.952489 0.212883 0.093 Uiso 1 1 calc R U . . .
H44B H 0.538820 0.968494 0.154489 0.093 Uiso 1 1 calc R U . . .
C5 C 0.5567(3) 0.7077(7) 0.4311(3) 0.0582(16) Uani 1 1 d . . . . .
H5 H 0.586038 0.729197 0.459951 0.070 Uiso 1 1 calc R U . . .
C26 C 0.5200(4) 0.8287(7) -0.0095(3) 0.0581(16) Uani 1 1 d . . . . .
H26 H 0.510970 0.907155 -0.026494 0.070 Uiso 1 1 calc R U . . .
C46 C 0.3815(4) 0.9903(7) 0.1677(3) 0.0643(19) Uani 1 1 d . . . . .
H46A H 0.342075 1.001058 0.142315 0.077 Uiso 1 1 calc R U . . .
H46B H 0.362545 0.988716 0.201880 0.077 Uiso 1 1 calc R U . . .
C32 C 0.6170(4) 0.2878(7) 0.0882(3) 0.0634(18) Uani 1 1 d . . . . .
H32 H 0.650000 0.224290 0.080652 0.076 Uiso 1 1 calc R U . . .
C43 C 0.4789(4) 0.8553(7) 0.1931(3) 0.0661(19) Uani 1 1 d . . . . .
H43A H 0.464303 0.846613 0.228299 0.079 Uiso 1 1 calc R U . . .
H43B H 0.504991 0.777777 0.184488 0.079 Uiso 1 1 calc R U . . .
C4 C 0.5823(3) 0.7164(7) 0.3835(3) 0.0629(17) Uani 1 1 d . . . . .
H4 H 0.628755 0.743821 0.379512 0.075 Uiso 1 1 calc R U . . .
C45 C 0.4289(4) 1.0952(8) 0.1644(3) 0.0673(19) Uani 1 1 d . . . . .
H45A H 0.404322 1.175351 0.171610 0.081 Uiso 1 1 calc R U . . .
H45B H 0.445046 1.100347 0.129496 0.081 Uiso 1 1 calc R U . . .
C42 C 0.1787(4) 0.4588(8) -0.0349(3) 0.0680(19) Uani 1 1 d . . . . .
H42A H 0.131810 0.494491 -0.040526 0.102 Uiso 1 1 calc R U . . .
H42B H 0.175679 0.375060 -0.018871 0.102 Uiso 1 1 calc R U . . .
H42C H 0.200260 0.450086 -0.067542 0.102 Uiso 1 1 calc R U . . .
H2 H 0.328(5) 0.488(8) 0.2876(6) 0.07(3) Uiso 1 1 d D . . . .
H5A H 0.323(3) 0.854(2) 0.097(2) 0.025(17) Uiso 1 1 d D . . . .

loop_
_atom_site_aniso_label
_atom_site_aniso_U_11
_atom_site_aniso_U_22
_atom_site_aniso_U_33
_atom_site_aniso_U_23
_atom_site_aniso_U_13
_atom_site_aniso_U_12
Pt1 0.04142(14) 0.04012(14) 0.02889(13) -0.00078(8) -0.00930(9) 0.00064(8)
Pt2 0.03496(13) 0.04947(15) 0.03164(14) 0.00460(9) 0.00255(9) 0.00307(9)
Cl1 0.0420(6) 0.0563(8) 0.0388(7) -0.0056(6) -0.0052(5) 0.0005(6)
Cl2 0.0551(7) 0.0622(9) 0.0350(7) 0.0094(6) 0.0082(6) 0.0065(6)
O1 0.058(2) 0.049(2) 0.037(2) -0.0029(16) -0.0074(18) 0.0057(18)
N1 0.047(3) 0.040(3) 0.036(3) 0.0013(18) -0.015(2) 0.0003(19)
N3 0.053(3) 0.049(3) 0.033(2) 0.000(2) -0.0079(19) 0.007(2)
N4 0.038(2) 0.047(3) 0.042(3) 0.006(2) 0.0056(18) 0.0074(19)
O2 0.046(2) 0.062(3) 0.068(3) -0.018(2) 0.006(2) -0.007(2)
N2 0.046(2) 0.045(3) 0.033(3) 0.003(2) -0.003(2) 0.003(2)
N5 0.042(2) 0.050(3) 0.032(2) 0.000(2) 0.0000(18) 0.003(2)
N6 0.056(3) 0.052(3) 0.044(3) -0.002(2) -0.016(2) 0.007(2)
C36 0.034(2) 0.056(3) 0.029(3) -0.006(2) 0.002(2) 0.001(2)
C24 0.034(3) 0.058(4) 0.044(3) 0.005(3) 0.007(2) 0.001(2)
C16 0.039(3) 0.042(3) 0.051(3) -0.004(3) -0.012(2) -0.003(2)
C14 0.045(3) 0.054(3) 0.034(3) -0.004(2) 0.001(2) -0.003(2)
C1 0.041(3) 0.045(3) 0.044(3) 0.003(2) -0.003(2) -0.004(2)
C7 0.049(3) 0.043(3) 0.042(3) -0.001(2) -0.014(2) -0.003(3)
C15 0.037(3) 0.053(3) 0.044(3) -0.007(2) 0.002(2) 0.002(2)
C13 0.036(2) 0.040(3) 0.031(3) -0.002(2) -0.005(2) 0.000(2)
C20 0.063(3) 0.048(3) 0.032(3) -0.003(2) -0.005(2) 0.017(3)
C35 0.039(3) 0.045(3) 0.033(3) 0.001(2) 0.001(2) 0.003(2)
C34 0.050(3) 0.055(4) 0.052(4) 0.008(3) 0.006(3) 0.005(3)
C23 0.046(3) 0.047(3) 0.036(3) -0.002(2) -0.009(2) 0.005(2)
C41 0.035(2) 0.058(4) 0.034(3) -0.002(2) 0.004(2) 0.008(2)
C39 0.036(3) 0.075(5) 0.042(3) -0.012(3) 0.006(2) -0.001(3)
C2 0.048(3) 0.052(3) 0.048(3) -0.001(3) -0.010(3) 0.000(3)
C37 0.039(3) 0.054(3) 0.038(3) 0.002(2) 0.009(2) 0.001(2)
C12 0.038(3) 0.041(3) 0.033(3) -0.001(2) -0.005(2) 0.001(2)
C29 0.043(3) 0.053(4) 0.044(3) 0.004(2) 0.005(2) -0.002(2)
C18 0.036(2) 0.041(3) 0.038(3) 0.001(2) -0.002(2) -0.006(2)
C10 0.073(4) 0.048(4) 0.038(3) 0.002(2) -0.007(3) 0.000(3)
C40 0.035(3) 0.072(4) 0.035(3) -0.009(3) -0.001(2) 0.007(3)
C28 0.044(3) 0.076(5) 0.046(4) 0.005(3) 0.017(3) 0.001(3)
C22 0.046(3) 0.051(3) 0.034(3) -0.006(2) -0.006(2) 0.007(2)
C6 0.046(3) 0.046(3) 0.047(3) -0.001(3) -0.010(2) -0.004(3)
C3 0.053(3) 0.068(4) 0.056(4) 0.002(3) 0.007(3) -0.003(3)
C17 0.040(3) 0.040(3) 0.043(3) 0.005(2) -0.006(2) -0.007(2)
C21 0.060(4) 0.055(4) 0.037(3) -0.007(2) -0.012(3) 0.010(3)
C31 0.055(4) 0.063(4) 0.049(4) 0.006(3) 0.016(3) 0.007(3)
C38 0.043(3) 0.055(4) 0.045(3) -0.005(3) 0.006(2) 0.000(3)
C30 0.044(3) 0.057(4) 0.044(3) 0.003(3) 0.008(2) 0.004(3)
C11 0.060(4) 0.048(3) 0.034(3) 0.002(2) -0.007(3) -0.001(3)
C27 0.060(4) 0.074(5) 0.048(4) 0.018(3) 0.017(3) -0.004(3)
C8 0.056(3) 0.065(4) 0.052(4) 0.001(3) -0.024(3) -0.008(3)
C33 0.060(4) 0.061(4) 0.058(4) 0.012(3) 0.005(3) 0.013(3)
C9 0.081(5) 0.064(4) 0.043(4) 0.000(3) -0.030(3) -0.007(4)
C25 0.051(3) 0.051(3) 0.046(3) 0.010(3) 0.010(3) 0.003(3)
C19 0.055(3) 0.046(4) 0.073(4) 0.001(3) -0.015(3) 0.004(3)
C44 0.047(4) 0.093(6) 0.091(6) -0.009(5) -0.010(4) -0.002(4)
C5 0.045(3) 0.061(4) 0.066(4) -0.005(3) -0.015(3) -0.009(3)
C26 0.065(4) 0.062(4) 0.048(4) 0.010(3) 0.010(3) -0.005(3)
C46 0.065(4) 0.054(4) 0.071(5) -0.012(3) -0.021(3) 0.008(3)
C32 0.058(4) 0.069(5) 0.063(4) 0.007(3) 0.008(3) 0.015(3)
C43 0.068(4) 0.066(4) 0.061(4) -0.004(3) -0.028(3) 0.005(4)
C4 0.050(3) 0.074(5) 0.065(4) 0.001(4) 0.002(3) -0.011(3)
C45 0.066(4) 0.078(5) 0.059(4) 0.000(3) 0.012(4) 0.006(4)
C42 0.066(4) 0.081(5) 0.056(4) -0.018(4) -0.007(3) -0.001(4)

loop_
_atom_type_symbol
_atom_type_description
_atom_type_scat_dispersion_real
_atom_type_scat_dispersion_imag
_atom_type_scat_source
C C 0.0181 0.0091 'International Tables Vol C Tables 4.2.6.8 and 6.1.1.4'
Cl Cl 0.3639 0.7018 'International Tables Vol C Tables 4.2.6.8 and 6.1.1.4'
H H 0.0000 0.0000 'International Tables Vol C Tables 4.2.6.8 and 6.1.1.4'
N N 0.0311 0.0180 'International Tables Vol C Tables 4.2.6.8 and 6.1.1.4'
O O 0.0492 0.0322 'International Tables Vol C Tables 4.2.6.8 and 6.1.1.4'
Pt Pt -4.5932 6.9264 'International Tables Vol C Tables 4.2.6.8 and 6.1.1.4'

loop_
_geom_angle_atom_site_label_1
_geom_angle_atom_site_label_2
_geom_angle_atom_site_label_3
_geom_angle
_geom_angle_site_symmetry_1
_geom_angle_site_symmetry_3
_geom_angle_publ_flag
N1 Pt1 Cl1 93.98(15) . . ?
C1 Pt1 Cl1 172.39(18) . . ?
C1 Pt1 N1 81.3(2) . . ?
C1 Pt1 C12 93.1(2) . . ?
C12 Pt1 Cl1 91.67(16) . . ?
C12 Pt1 N1 174.3(2) . . ?
N4 Pt2 Cl2 94.70(13) . . ?
C24 Pt2 Cl2 175.60(18) . . ?
C24 Pt2 N4 81.0(2) . . ?
C24 Pt2 C35 92.0(2) . . ?
C35 Pt2 Cl2 92.35(16) . . ?
C35 Pt2 N4 172.3(2) . . ?
C22 O1 C21 110.4(4) . . ?
C7 N1 Pt1 113.9(4) . . ?
C11 N1 Pt1 125.6(4) . . ?
C11 N1 C7 120.4(5) . . ?
C23 N3 C20 109.7(4) . . ?
C12 N3 C20 121.7(5) . . ?
C12 N3 C23 126.6(5) . . ?
C34 N4 Pt2 127.4(4) . . ?
C34 N4 C30 117.9(5) . . ?
C30 N4 Pt2 114.8(4) . . ?
C44 O2 C45 107.0(5) . . ?
C13 N2 H2 120(8) . . ?
C12 N2 C13 126.6(5) . . ?
C12 N2 H2 113(8) . . ?
C36 N5 H5A 113(5) . . ?
C35 N5 C36 127.8(5) . . ?
C35 N5 H5A 119(5) . . ?
C35 N6 C46 126.0(5) . . ?
C35 N6 C43 123.3(5) . . ?
C43 N6 C46 110.4(5) . . ?
C41 C36 N5 118.2(5) . . ?
C41 C36 C37 119.4(5) . . ?
C37 C36 N5 122.1(5) . . ?
C29 C24 Pt2 113.7(4) . . ?
C29 C24 C25 117.1(5) . . ?
C25 C24 Pt2 129.1(4) . . ?
C15 C16 C17 118.5(5) . . ?
C15 C16 C19 121.2(6) . . ?
C17 C16 C19 120.4(6) . . ?
C15 C14 H14 120.2 . . ?
C15 C14 C13 119.6(5) . . ?
C13 C14 H14 120.2 . . ?
C2 C1 Pt1 128.3(4) . . ?
C2 C1 C6 117.5(5) . . ?
C6 C1 Pt1 114.1(4) . . ?
N1 C7 C6 114.7(5) . . ?
N1 C7 C8 118.9(6) . . ?
C8 C7 C6 126.4(6) . . ?
C16 C15 H15 119.4 . . ?
C14 C15 C16 121.3(5) . . ?
C14 C15 H15 119.4 . . ?
C14 C13 N2 118.3(5) . . ?
C18 C13 N2 121.9(5) . . ?
C18 C13 C14 119.7(5) . . ?
N3 C20 H20A 109.7 . . ?
N3 C20 H20B 109.7 . . ?
N3 C20 C21 109.9(5) . . ?
H20A C20 H20B 108.2 . . ?
C21 C20 H20A 109.7 . . ?
C21 C20 H20B 109.7 . . ?
N5 C35 Pt2 121.9(4) . . ?
N5 C35 N6 118.8(5) . . ?
N6 C35 Pt2 119.2(4) . . ?
N4 C34 H34 118.2 . . ?
N4 C34 C33 123.5(6) . . ?
C33 C34 H34 118.2 . . ?
N3 C23 H23A 109.9 . . ?
N3 C23 H23B 109.9 . . ?
N3 C23 C22 109.0(5) . . ?
H23A C23 H23B 108.3 . . ?
C22 C23 H23A 109.9 . . ?
C22 C23 H23B 109.9 . . ?
C36 C41 H41 120.0 . . ?
C36 C41 C40 119.9(6) . . ?
C40 C41 H41 120.0 . . ?
C40 C39 C38 118.3(6) . . ?
C40 C39 C42 121.4(6) . . ?
C38 C39 C42 120.3(7) . . ?
C1 C2 H2A 119.7 . . ?
C1 C2 C3 120.6(6) . . ?
C3 C2 H2A 119.7 . . ?
C36 C37 H37 120.5 . . ?
C38 C37 C36 119.0(5) . . ?
C38 C37 H37 120.5 . . ?
N3 C12 Pt1 121.1(4) . . ?
N3 C12 N2 117.4(5) . . ?
N2 C12 Pt1 121.5(4) . . ?
C24 C29 C28 121.1(6) . . ?
C24 C29 C30 117.0(5) . . ?
C28 C29 C30 121.9(6) . . ?
C13 C18 H18 120.3 . . ?
C13 C18 C17 119.3(5) . . ?
C17 C18 H18 120.3 . . ?
C11 C10 H10 120.5 . . ?
C9 C10 H10 120.5 . . ?
C9 C10 C11 118.9(7) . . ?
C41 C40 H40 119.2 . . ?
C39 C40 C41 121.5(6) . . ?
C39 C40 H40 119.2 . . ?
C29 C28 H28 119.9 . . ?
C27 C28 C29 120.3(6) . . ?
C27 C28 H28 119.9 . . ?
O1 C22 C23 111.3(5) . . ?
O1 C22 H22A 109.4 . . ?
O1 C22 H22B 109.4 . . ?
C23 C22 H22A 109.4 . . ?
C23 C22 H22B 109.4 . . ?
H22A C22 H22B 108.0 . . ?
C1 C6 C7 115.7(5) . . ?
C5 C6 C1 120.4(6) . . ?
C5 C6 C7 123.9(6) . . ?
C2 C3 H3 119.6 . . ?
C4 C3 C2 120.9(6) . . ?
C4 C3 H3 119.6 . . ?
C16 C17 C18 121.5(5) . . ?
C16 C17 H17 119.2 . . ?
C18 C17 H17 119.2 . . ?
O1 C21 C20 109.4(5) . . ?
O1 C21 H21A 109.8 . . ?
O1 C21 H21B 109.8 . . ?
C20 C21 H21A 109.8 . . ?
C20 C21 H21B 109.8 . . ?
H21A C21 H21B 108.2 . . ?
C30 C31 H31 120.3 . . ?
C32 C31 H31 120.3 . . ?
C32 C31 C30 119.4(6) . . ?
C39 C38 C37 121.8(6) . . ?
C39 C38 H38 119.1 . . ?
C37 C38 H38 119.1 . . ?
N4 C30 C29 113.4(5) . . ?
N4 C30 C31 120.8(6) . . ?
C31 C30 C29 125.7(6) . . ?
N1 C11 C10 121.6(6) . . ?
N1 C11 H11 119.2 . . ?
C10 C11 H11 119.2 . . ?
C28 C27 H27 120.3 . . ?
C26 C27 C28 119.4(6) . . ?
C26 C27 H27 120.3 . . ?
C7 C8 H8 120.0 . . ?
C9 C8 C7 120.0(6) . . ?
C9 C8 H8 120.0 . . ?
C34 C33 H33 120.8 . . ?
C34 C33 C32 118.4(6) . . ?
C32 C33 H33 120.8 . . ?
C10 C9 H9 119.9 . . ?
C8 C9 C10 120.2(6) . . ?
C8 C9 H9 119.9 . . ?
C24 C25 H25 119.4 . . ?
C26 C25 C24 121.3(6) . . ?
C26 C25 H25 119.4 . . ?
C16 C19 H19A 109.5 . . ?
C16 C19 H19B 109.5 . . ?
C16 C19 H19C 109.5 . . ?
H19A C19 H19B 109.5 . . ?
H19A C19 H19C 109.5 . . ?
H19B C19 H19C 109.5 . . ?
O2 C44 H44A 108.7 . . ?
O2 C44 H44B 108.7 . . ?
O2 C44 C43 114.3(7) . . ?
H44A C44 H44B 107.6 . . ?
C43 C44 H44A 108.7 . . ?
C43 C44 H44B 108.7 . . ?
C6 C5 H5 119.3 . . ?
C4 C5 C6 121.5(6) . . ?
C4 C5 H5 119.3 . . ?
C27 C26 C25 120.8(6) . . ?
C27 C26 H26 119.6 . . ?
C25 C26 H26 119.6 . . ?
N6 C46 H46A 109.6 . . ?
N6 C46 H46B 109.6 . . ?
H46A C46 H46B 108.1 . . ?
C45 C46 N6 110.4(6) . . ?
C45 C46 H46A 109.6 . . ?
C45 C46 H46B 109.6 . . ?
C31 C32 C33 119.9(6) . . ?
C31 C32 H32 120.1 . . ?
C33 C32 H32 120.1 . . ?
N6 C43 H43A 109.7 . . ?
N6 C43 H43B 109.7 . . ?
C44 C43 N6 110.0(6) . . ?
C44 C43 H43A 109.7 . . ?
C44 C43 H43B 109.7 . . ?
H43A C43 H43B 108.2 . . ?
C3 C4 C5 119.1(6) . . ?
C3 C4 H4 120.5 . . ?
C5 C4 H4 120.5 . . ?
O2 C45 H45A 109.4 . . ?
O2 C45 H45B 109.4 . . ?
C46 C45 O2 111.4(6) . . ?
C46 C45 H45A 109.4 . . ?
C46 C45 H45B 109.4 . . ?
H45A C45 H45B 108.0 . . ?
C39 C42 H42A 109.5 . . ?
C39 C42 H42B 109.5 . . ?
C39 C42 H42C 109.5 . . ?
H42A C42 H42B 109.5 . . ?
H42A C42 H42C 109.5 . . ?
H42B C42 H42C 109.5 . . ?

loop_
_geom_bond_atom_site_label_1
_geom_bond_atom_site_label_2
_geom_bond_distance
_geom_bond_site_symmetry_2
_geom_bond_publ_flag
Pt1 Cl1 2.4182(14) . ?
Pt1 N1 2.076(5) . ?
Pt1 C1 1.989(6) . ?
Pt1 C12 1.991(5) . ?
Pt2 Cl2 2.4195(13) . ?
Pt2 N4 2.060(5) . ?
Pt2 C24 1.998(6) . ?
Pt2 C35 1.999(5) . ?
O1 C22 1.433(7) . ?
O1 C21 1.436(7) . ?
N1 C7 1.366(8) . ?
N1 C11 1.334(8) . ?
N3 C20 1.462(7) . ?
N3 C23 1.461(7) . ?
N3 C12 1.337(7) . ?
N4 C34 1.353(8) . ?
N4 C30 1.372(7) . ?
O2 C44 1.422(10) . ?
O2 C45 1.483(9) . ?
N2 C13 1.434(7) . ?
N2 C12 1.348(7) . ?
N2 H2 0.670(2) . ?
N5 C36 1.429(7) . ?
N5 C35 1.330(7) . ?
N5 H5A 0.670(2) . ?
N6 C35 1.334(8) . ?
N6 C46 1.486(9) . ?
N6 C43 1.453(8) . ?
C36 C41 1.380(8) . ?
C36 C37 1.398(8) . ?
C24 C29 1.400(9) . ?
C24 C25 1.406(8) . ?
C16 C15 1.383(9) . ?
C16 C17 1.389(9) . ?
C16 C19 1.521(8) . ?
C14 H14 0.9500 . ?
C14 C15 1.376(9) . ?
C14 C13 1.412(8) . ?
C1 C2 1.398(9) . ?
C1 C6 1.416(8) . ?
C7 C6 1.461(9) . ?
C7 C8 1.402(8) . ?
C15 H15 0.9500 . ?
C13 C18 1.378(7) . ?
C20 H20A 0.9900 . ?
C20 H20B 0.9900 . ?
C20 C21 1.505(9) . ?
C34 H34 0.9500 . ?
C34 C33 1.354(9) . ?
C23 H23A 0.9900 . ?
C23 H23B 0.9900 . ?
C23 C22 1.496(8) . ?
C41 H41 0.9500 . ?
C41 C40 1.391(8) . ?
C39 C40 1.369(10) . ?
C39 C38 1.382(9) . ?
C39 C42 1.516(9) . ?
C2 H2A 0.9500 . ?
C2 C3 1.408(9) . ?
C37 H37 0.9500 . ?
C37 C38 1.389(8) . ?
C29 C28 1.406(8) . ?
C29 C30 1.456(9) . ?
C18 H18 0.9500 . ?
C18 C17 1.391(8) . ?
C10 H10 0.9500 . ?
C10 C11 1.379(9) . ?
C10 C9 1.368(11) . ?
C40 H40 0.9500 . ?
C28 H28 0.9500 . ?
C28 C27 1.390(10) . ?
C22 H22A 0.9900 . ?
C22 H22B 0.9900 . ?
C6 C5 1.389(9) . ?
C3 H3 0.9500 . ?
C3 C4 1.373(10) . ?
C17 H17 0.9500 . ?
C21 H21A 0.9900 . ?
C21 H21B 0.9900 . ?
C31 H31 0.9500 . ?
C31 C30 1.396(9) . ?
C31 C32 1.362(10) . ?
C38 H38 0.9500 . ?
C11 H11 0.9500 . ?
C27 H27 0.9500 . ?
C27 C26 1.369(10) . ?
C8 H8 0.9500 . ?
C8 C9 1.358(11) . ?
C33 H33 0.9500 . ?
C33 C32 1.397(10) . ?
C9 H9 0.9500 . ?
C25 H25 0.9500 . ?
C25 C26 1.397(8) . ?
C19 H19A 0.9800 . ?
C19 H19B 0.9800 . ?
C19 H19C 0.9800 . ?
C44 H44A 0.9900 . ?
C44 H44B 0.9900 . ?
C44 C43 1.423(12) . ?
C5 H5 0.9500 . ?
C5 C4 1.376(10) . ?
C26 H26 0.9500 . ?
C46 H46A 0.9900 . ?
C46 H46B 0.9900 . ?
C46 C45 1.436(11) . ?
C32 H32 0.9500 . ?
C43 H43A 0.9900 . ?
C43 H43B 0.9900 . ?
C4 H4 0.9500 . ?
C45 H45A 0.9900 . ?
C45 H45B 0.9900 . ?
C42 H42A 0.9800 . ?
C42 H42B 0.9800 . ?
C42 H42C 0.9800 . ?

loop_
_geom_torsion_atom_site_label_1
_geom_torsion_atom_site_label_2
_geom_torsion_atom_site_label_3
_geom_torsion_atom_site_label_4
_geom_torsion
_geom_torsion_site_symmetry_1
_geom_torsion_site_symmetry_2
_geom_torsion_site_symmetry_3
_geom_torsion_site_symmetry_4
_geom_torsion_publ_flag
Pt1 N1 C7 C6 1.1(6) . . . . ?
Pt1 N1 C7 C8 -176.8(5) . . . . ?
Pt1 N1 C11 C10 177.2(4) . . . . ?
Pt1 C1 C2 C3 175.5(5) . . . . ?
Pt1 C1 C6 C7 6.1(7) . . . . ?
Pt1 C1 C6 C5 -174.8(5) . . . . ?
Pt2 N4 C34 C33 -177.0(5) . . . . ?
Pt2 N4 C30 C29 1.0(7) . . . . ?
Pt2 N4 C30 C31 178.8(5) . . . . ?
Pt2 C24 C29 C28 179.1(5) . . . . ?
Pt2 C24 C29 C30 -2.4(7) . . . . ?
Pt2 C24 C25 C26 -179.0(5) . . . . ?
N1 C7 C6 C1 -4.7(8) . . . . ?
N1 C7 C6 C5 176.2(6) . . . . ?
N1 C7 C8 C9 0.0(10) . . . . ?
N3 C20 C21 O1 59.2(6) . . . . ?
N3 C23 C22 O1 -58.2(6) . . . . ?
N4 C34 C33 C32 -2.7(11) . . . . ?
O2 C44 C43 N6 59.2(9) . . . . ?
N2 C13 C18 C17 176.7(5) . . . . ?
N5 C36 C41 C40 -175.6(5) . . . . ?
N5 C36 C37 C38 176.4(5) . . . . ?
N6 C46 C45 O2 -57.5(8) . . . . ?
C36 N5 C35 Pt2 9.1(8) . . . . ?
C36 N5 C35 N6 -175.5(5) . . . . ?
C36 C41 C40 C39 -0.7(8) . . . . ?
C36 C37 C38 C39 -1.4(8) . . . . ?
C24 C29 C28 C27 -0.2(10) . . . . ?
C24 C29 C30 N4 0.9(8) . . . . ?
C24 C29 C30 C31 -176.8(6) . . . . ?
C24 C25 C26 C27 0.3(11) . . . . ?
C14 C13 C18 C17 1.9(8) . . . . ?
C1 C2 C3 C4 -1.3(11) . . . . ?
C1 C6 C5 C4 -1.3(11) . . . . ?
C7 N1 C11 C10 1.0(9) . . . . ?
C7 C6 C5 C4 177.7(7) . . . . ?
C7 C8 C9 C10 -0.7(11) . . . . ?
C15 C16 C17 C18 -2.5(8) . . . . ?
C15 C14 C13 N2 -176.7(5) . . . . ?
C15 C14 C13 C18 -1.7(8) . . . . ?
C13 N2 C12 Pt1 10.0(8) . . . . ?
C13 N2 C12 N3 -171.4(5) . . . . ?
C13 C14 C15 C16 -0.7(8) . . . . ?
C13 C18 C17 C16 0.2(8) . . . . ?
C20 N3 C23 C22 57.9(6) . . . . ?
C20 N3 C12 Pt1 8.4(8) . . . . ?
C20 N3 C12 N2 -170.1(5) . . . . ?
C35 N5 C36 C41 -145.0(6) . . . . ?
C35 N5 C36 C37 40.4(8) . . . . ?
C35 N6 C46 C45 -131.7(7) . . . . ?
C35 N6 C43 C44 132.4(7) . . . . ?
C34 N4 C30 C29 -178.0(6) . . . . ?
C34 N4 C30 C31 -0.1(9) . . . . ?
C34 C33 C32 C31 2.0(12) . . . . ?
C23 N3 C20 C21 -59.1(6) . . . . ?
C23 N3 C12 Pt1 171.0(4) . . . . ?
C23 N3 C12 N2 -7.5(9) . . . . ?
C41 C36 C37 C38 1.9(8) . . . . ?
C2 C1 C6 C7 -177.6(6) . . . . ?
C2 C1 C6 C5 1.5(9) . . . . ?
C2 C3 C4 C5 1.5(11) . . . . ?
C37 C36 C41 C40 -0.9(7) . . . . ?
C12 N3 C20 C21 106.1(6) . . . . ?
C12 N3 C23 C22 -106.5(6) . . . . ?
C12 N2 C13 C14 -143.1(6) . . . . ?
C12 N2 C13 C18 42.0(8) . . . . ?
C29 C24 C25 C26 -0.4(9) . . . . ?
C29 C28 C27 C26 0.1(11) . . . . ?
C40 C39 C38 C37 -0.1(8) . . . . ?
C28 C29 C30 N4 179.4(6) . . . . ?
C28 C29 C30 C31 1.7(10) . . . . ?
C28 C27 C26 C25 -0.1(11) . . . . ?
C22 O1 C21 C20 -58.9(6) . . . . ?
C6 C1 C2 C3 -0.2(9) . . . . ?
C6 C7 C8 C9 -177.6(7) . . . . ?
C6 C5 C4 C3 -0.2(12) . . . . ?
C17 C16 C15 C14 2.7(8) . . . . ?
C21 O1 C22 C23 59.3(6) . . . . ?
C38 C39 C40 C41 1.2(8) . . . . ?
C30 N4 C34 C33 1.8(10) . . . . ?
C30 C29 C28 C27 -178.6(6) . . . . ?
C30 C31 C32 C33 -0.4(12) . . . . ?
C11 N1 C7 C6 177.7(5) . . . . ?
C11 N1 C7 C8 -0.2(9) . . . . ?
C11 C10 C9 C8 1.5(11) . . . . ?
C8 C7 C6 C1 173.0(6) . . . . ?
C8 C7 C6 C5 -6.1(11) . . . . ?
C9 C10 C11 N1 -1.7(10) . . . . ?
C25 C24 C29 C28 0.4(9) . . . . ?
C25 C24 C29 C30 178.9(6) . . . . ?
C19 C16 C15 C14 -176.6(5) . . . . ?
C19 C16 C17 C18 176.8(5) . . . . ?
C44 O2 C45 C46 58.2(8) . . . . ?
C46 N6 C35 Pt2 -179.0(5) . . . . ?
C46 N6 C35 N5 5.6(9) . . . . ?
C46 N6 C43 C44 -54.2(9) . . . . ?
C32 C31 C30 N4 -0.5(11) . . . . ?
C32 C31 C30 C29 177.1(7) . . . . ?
C43 N6 C35 Pt2 -6.6(9) . . . . ?
C43 N6 C35 N5 177.9(6) . . . . ?
C43 N6 C46 C45 55.1(8) . . . . ?
C45 O2 C44 C43 -59.4(9) . . . . ?
C42 C39 C40 C41 178.9(5) . . . . ?
C42 C39 C38 C37 -177.9(6) . . . . ?

loop_
_smtbx_masks_void_nr
_smtbx_masks_void_average_x
_smtbx_masks_void_average_y
_smtbx_masks_void_average_z
_smtbx_masks_void_volume
_smtbx_masks_void_count_electrons
_smtbx_masks_void_content
1 -0.250 -0.346 0.250 708.8 137.0 '3.2 dichloromethane'
2 0.250 -0.004 0.750 708.8 137.0 '3.2 dichloromethane'
3 0.000 0.500 0.000 28.6 0.0 ?
4 0.500 0.000 0.500 28.6 0.0 ?
